data_7223006
loop_
_publ_author_name
'Li, Bing'
'Li, Hongfeng'
'Chen, Peng'
'Sun, Wenbin'
'Wang, Cheng'
'Gao, Ting'
'Yan, Pengfei'

_publ_section_title
;
 Enhancement of near-infrared luminescence of ytterbium in triple-stranded
 binuclear helicates.
;
_journal_issue 45
_journal_name_full 'Physical chemistry chemical physics : PCCP'
_journal_page_first 30510
_journal_page_last 30517
_journal_paper_doi 10.1039/c5cp05888k
_journal_volume 17
_journal_year 2015
_chemical_formula_sum 'C26 H18 F9 O7 S4 Yb'
_chemical_formula_weight 914.68
_chemical_name_systematic
; 
 ? 
;
_space_group_IT_number 19
_symmetry_space_group_name_Hall 'P 2ac 2ab'
_symmetry_space_group_name_H-M 'P 21 21 21'
_atom_sites_solution_hydrogens geom
_atom_sites_solution_primary direct
_atom_sites_solution_secondary difmap
_audit_creation_method SHELXL-97
_audit_update_record
;
2015-09-29 deposited with the CCDC.
2015-10-21 downloaded from the CCDC.
;
_cell_angle_alpha 90.00
_cell_angle_beta 90.00
_cell_angle_gamma 90.00
_cell_formula_units_Z 4
_cell_length_a 10.9140(3)
_cell_length_b 11.4933(5)
_cell_length_c 26.0098(10)
_cell_measurement_temperature 293(2)
_cell_volume 3262.6(2)
_computing_structure_refinement 'SHELXL-97 (Sheldrick, 1997)'
_computing_structure_solution 'SHELXS-97 (Sheldrick, 1990)'
_diffrn_ambient_temperature 293(2)
_diffrn_measured_fraction_theta_full 0.997
_diffrn_measured_fraction_theta_max 0.866
_diffrn_radiation_monochromator graphite
_diffrn_radiation_source 'fine-focus sealed tube'
_diffrn_radiation_type MoK\a
_diffrn_radiation_wavelength 0.71073
_diffrn_reflns_av_R_equivalents 0.0252
_diffrn_reflns_av_sigmaI/netI 0.0496
_diffrn_reflns_limit_h_max 14
_diffrn_reflns_limit_h_min -13
_diffrn_reflns_limit_k_max 9
_diffrn_reflns_limit_k_min -15
_diffrn_reflns_limit_l_max 18
_diffrn_reflns_limit_l_min -34
_diffrn_reflns_number 11304
_diffrn_reflns_theta_full 26.00
_diffrn_reflns_theta_max 29.07
_diffrn_reflns_theta_min 3.49
_exptl_absorpt_coefficient_mu 3.216
_exptl_crystal_density_diffrn 1.862
_exptl_crystal_density_method 'not measured'
_exptl_crystal_F_000 1780
_refine_diff_density_max 1.228
_refine_diff_density_min -1.840
_refine_diff_density_rms 0.108
_refine_ls_abs_structure_details 'Flack H D (1983), Acta Cryst. A39, 876-881'
_refine_ls_abs_structure_Flack 0.00
_refine_ls_extinction_method none
_refine_ls_goodness_of_fit_ref 1.102
_refine_ls_hydrogen_treatment mixed
_refine_ls_matrix_type full
_refine_ls_number_parameters 431
_refine_ls_number_reflns 6481
_refine_ls_number_restraints 8
_refine_ls_restrained_S_all 1.102
_refine_ls_R_factor_all 0.0635
_refine_ls_R_factor_gt 0.0519
_refine_ls_shift/su_max 0.035
_refine_ls_shift/su_mean 0.002
_refine_ls_structure_factor_coef Fsqd
_refine_ls_weighting_details 'calc w=1/[\s^2^(Fo^2^)+(0.0345P)^2^+7.1940P] where P=(Fo^2^+2Fc^2^)/3'
_refine_ls_weighting_scheme calc
_refine_ls_wR_factor_gt 0.1025
_refine_ls_wR_factor_ref 0.1091
_reflns_number_gt 5584
_reflns_number_total 6481
_reflns_threshold_expression >2sigma(I)
_cod_data_source_file c5cp05888k2.cif
_cod_data_source_block c
_cod_depositor_comments 'Adding full bibliography for 7223005--7223006.cif.'
_cod_database_code 7223006

loop_
_symmetry_equiv_pos_as_xyz
'x, y, z'
'-x+1/2, -y, z+1/2'
'-x, y+1/2, -z+1/2'
'x+1/2, -y+1/2, -z'

loop_
_atom_site_label
_atom_site_type_symbol
_atom_site_fract_x
_atom_site_fract_y
_atom_site_fract_z
_atom_site_U_iso_or_equiv
_atom_site_adp_type
_atom_site_occupancy
_atom_site_symmetry_multiplicity
_atom_site_calc_flag
_atom_site_refinement_flags
_atom_site_disorder_assembly
_atom_site_disorder_group
Yb1 Yb -1.40590(3) 1.52279(3) -1.086834(14) 0.04786(11) Uani 1 1 d . . .
S3 S -1.2559(3) 1.9082(3) -1.14791(15) 0.0924(10) Uani 1 1 d . . .
S2 S -1.4798(4) 1.1494(3) -1.18008(16) 0.1005(12) Uani 1 1 d . . .
S1 S -1.8308(3) 1.4107(4) -1.04244(14) 0.0930(11) Uani 1 1 d . . .
O1 O -1.2297(5) 1.4401(5) -1.1133(3) 0.0594(17) Uani 1 1 d . . .
O7 O -1.4512(6) 1.6692(6) -1.0323(3) 0.0676(19) Uani 1 1 d . A .
O2 O -1.5721(4) 1.4432(6) -1.0494(2) 0.0519(15) Uani 1 1 d . . .
O3 O -1.2892(6) 1.6697(6) -1.1178(3) 0.0571(17) Uani 1 1 d . . .
O4 O -1.4654(6) 1.3873(6) -1.1432(2) 0.0540(16) Uani 1 1 d . . .
O5 O -1.3350(5) 1.4571(6) -1.0116(2) 0.0568(17) Uani 1 1 d . . .
O6 O -1.5452(7) 1.6123(6) -1.1351(3) 0.0632(18) Uani 1 1 d . . .
F1 F -1.3583(7) 1.3814(9) -0.8836(3) 0.121(3) Uani 1 1 d . . .
F2 F -1.2073(6) 1.3772(9) -0.9324(3) 0.125(3) Uani 1 1 d . . .
F3 F -1.2837(10) 1.5351(9) -0.9082(4) 0.160(4) Uani 1 1 d . . .
F4 F -1.0474(7) 1.2954(7) -1.1284(3) 0.117(3) Uani 1 1 d . . .
F5 F -0.9570(6) 1.4058(7) -1.1772(4) 0.114(3) Uani 1 1 d . . .
F6 F -1.1187(9) 1.3222(8) -1.1996(3) 0.134(3) Uani 1 1 d . . .
F7 F -1.7861(9) 1.6982(11) -1.1393(4) 0.163(5) Uani 1 1 d . . .
F8 F -1.6697(10) 1.7586(8) -1.1965(5) 0.170(6) Uani 1 1 d . . .
F9 F -1.8020(7) 1.6326(7) -1.2131(3) 0.119(3) Uani 1 1 d . . .
S4 S -1.5409(6) 1.7647(5) -1.0296(3) 0.186(3) Uani 1 1 d DU . .
C27 C -1.6823(10) 1.2115(9) -1.2222(4) 0.062(3) Uani 1 1 d . . .
H27A H -1.7498 1.2545 -1.2329 0.075 Uiso 1 1 calc R . .
C1 C -1.1595(13) 2.0032(11) -1.1745(4) 0.093(4) Uani 1 1 d . . .
H1A H -1.1768 2.0822 -1.1771 0.111 Uiso 1 1 calc R . .
C2 C -1.5605(8) 1.3714(9) -1.1712(3) 0.051(2) Uani 1 1 d . . .
C26 C -1.5611(12) 1.0535(10) -1.2122(5) 0.089(4) Uani 1 1 d . . .
H26A H -1.5379 0.9761 -1.2160 0.107 Uiso 1 1 calc R . .
C3 C -1.0559(11) 1.9567(11) -1.1915(4) 0.082(4) Uani 1 1 d . . .
H3A H -0.9932 1.9986 -1.2071 0.098 Uiso 1 1 calc R . .
C4 C -1.0531(10) 1.8368(9) -1.1829(5) 0.071(3) Uani 1 1 d . . .
H4A H -0.9882 1.7891 -1.1926 0.085 Uiso 1 1 calc R . .
C6 C -1.3106(9) 1.4305(11) -0.9228(4) 0.066(3) Uani 1 1 d . . .
C7 C -1.7234(13) 1.6651(12) -1.1784(5) 0.083(4) Uani 1 1 d . . .
C8 C -1.1923(8) 1.6787(8) -1.1421(4) 0.048(2) Uani 1 1 d . . .
C9 C -1.1570(9) 1.7967(8) -1.1587(4) 0.051(2) Uani 1 1 d . . .
C10 C -1.0656(9) 1.3745(9) -1.1610(4) 0.062(3) Uani 1 1 d . . .
C11 C -1.7292(8) 1.3886(8) -0.9936(3) 0.047(2) Uani 1 1 d . . .
C12 C -1.6420(8) 1.4617(10) -1.1826(4) 0.057(2) Uani 1 1 d . . .
H12A H -1.7095 1.4457 -1.2032 0.068 Uiso 1 1 calc R . .
C13 C -1.3945(8) 1.4354(8) -0.9705(3) 0.051(2) Uani 1 1 d . . .
C14 C -1.6262(10) 1.5727(11) -1.1646(4) 0.064(3) Uani 1 1 d . . .
C15 C -1.5827(11) 1.2556(9) -1.1927(3) 0.060(2) Uani 1 1 d . . .
C16 C -1.1429(7) 1.4714(9) -1.1416(3) 0.0464(19) Uani 1 1 d . . .
C17 C -1.1197(9) 1.5839(9) -1.1566(4) 0.056(3) Uani 1 1 d . . .
H17A H -1.0521 1.5977 -1.1776 0.067 Uiso 1 1 calc R . .
C18 C -1.5994(9) 1.4193(8) -1.0039(3) 0.049(2) Uani 1 1 d . . .
C19 C -1.7836(6) 1.3418(7) -0.9454(3) 0.0395(18) Uani 1 1 d . . .
H19A H -1.7452 1.3242 -0.9145 0.047 Uiso 1 1 calc R . .
C20 C -1.9456(9) 1.3623(12) -1.0051(5) 0.076(3) Uani 1 1 d . . .
H20A H -2.0261 1.3589 -1.0167 0.091 Uiso 1 1 calc R . .
C21 C -1.5147(8) 1.4190(9) -0.9633(3) 0.050(2) Uani 1 1 d . . .
H21A H -1.5432 1.4068 -0.9301 0.060 Uiso 1 1 calc R . .
C22 C -1.9152(10) 1.3301(9) -0.9595(4) 0.063(2) Uani 1 1 d . . .
H22A H -1.9726 1.3010 -0.9364 0.075 Uiso 1 1 calc R . .
C23 C -1.6636(13) 1.0973(14) -1.2323(5) 0.099(5) Uani 1 1 d . . .
H23A H -1.7178 1.0530 -1.2517 0.119 Uiso 1 1 calc R . .
C24' C -1.512(2) 1.8708(16) -1.0686(9) 0.138(10) Uani 0.624(12) 1 d PD A 1
H24A H -1.4250 1.8799 -1.0721 0.206 Uiso 0.624(12) 1 calc PR A 1
H24B H -1.5469 1.9413 -1.0553 0.206 Uiso 0.624(12) 1 calc PR A 1
H24C H -1.5472 1.8541 -1.1017 0.206 Uiso 0.624(12) 1 calc PR A 1
C25' C -1.561(6) 1.803(5) -0.9699(10) 0.171(10) Uani 0.376(12) 1 d PDU A 1
H25A H -1.4949 1.8522 -0.9591 0.256 Uiso 0.376(12) 1 calc PR A 1
H25E H -1.5645 1.7353 -0.9485 0.256 Uiso 0.376(12) 1 calc PR A 1
H25F H -1.6372 1.8454 -0.9668 0.256 Uiso 0.376(12) 1 calc PR A 1
C24 C -1.521(5) 1.856(3) -0.9828(15) 0.138(10) Uani 0.376(12) 1 d PD A 2
H24D H -1.4410 1.8909 -0.9856 0.206 Uiso 0.376(12) 1 calc PR A 2
H24E H -1.5278 1.8165 -0.9506 0.206 Uiso 0.376(12) 1 calc PR A 2
H24F H -1.5821 1.9163 -0.9847 0.206 Uiso 0.376(12) 1 calc PR A 2
C25 C -1.678(2) 1.715(3) -1.0108(14) 0.171(10) Uani 0.624(12) 1 d PDU A 2
H25B H -1.7105 1.6641 -1.0366 0.256 Uiso 0.624(12) 1 calc PR A 2
H25C H -1.7329 1.7799 -1.0061 0.256 Uiso 0.624(12) 1 calc PR A 2
H25D H -1.6696 1.6740 -0.9790 0.256 Uiso 0.624(12) 1 calc PR A 2

loop_
_atom_site_aniso_label
_atom_site_aniso_U_11
_atom_site_aniso_U_22
_atom_site_aniso_U_33
_atom_site_aniso_U_23
_atom_site_aniso_U_13
_atom_site_aniso_U_12
Yb1 0.04030(16) 0.04779(19) 0.05548(18) 0.0009(2) 0.00528(17) 0.00084(18)
S3 0.097(2) 0.0577(18) 0.122(3) -0.0024(19) 0.026(2) 0.0129(18)
S2 0.107(3) 0.081(2) 0.113(3) -0.029(2) -0.022(2) 0.025(2)
S1 0.0670(18) 0.121(3) 0.091(2) 0.012(2) -0.0051(16) -0.0167(19)
O1 0.046(3) 0.047(4) 0.085(4) 0.013(3) 0.021(3) 0.005(3)
O7 0.076(5) 0.064(4) 0.063(4) -0.007(4) 0.022(3) 0.002(4)
O2 0.034(3) 0.070(4) 0.052(3) 0.003(3) 0.003(2) -0.010(3)
O3 0.050(4) 0.046(4) 0.076(4) -0.004(3) 0.024(3) 0.002(3)
O4 0.048(3) 0.058(4) 0.056(4) -0.005(3) 0.000(3) 0.007(3)
O5 0.043(3) 0.068(5) 0.059(4) -0.007(4) 0.003(3) 0.002(3)
O6 0.071(4) 0.046(4) 0.073(5) 0.004(4) -0.021(4) 0.005(4)
F1 0.093(5) 0.198(10) 0.073(5) 0.045(6) -0.026(4) -0.040(6)
F2 0.066(4) 0.209(10) 0.098(5) -0.010(6) -0.023(4) 0.042(5)
F3 0.205(10) 0.127(7) 0.148(8) -0.019(8) -0.100(8) -0.037(7)
F4 0.122(6) 0.090(5) 0.139(7) 0.039(5) 0.044(5) 0.061(5)
F5 0.074(4) 0.082(5) 0.186(8) -0.007(6) 0.056(5) 0.009(4)
F6 0.144(8) 0.134(7) 0.124(7) -0.081(6) -0.015(6) 0.025(7)
F7 0.154(8) 0.211(12) 0.125(7) -0.058(8) -0.037(7) 0.130(9)
F8 0.140(8) 0.082(6) 0.289(16) 0.065(8) -0.079(9) 0.003(6)
F9 0.114(6) 0.109(6) 0.134(7) -0.007(6) -0.056(5) 0.045(5)
S4 0.207(6) 0.105(4) 0.247(7) 0.012(4) 0.135(6) 0.061(4)
C27 0.061(6) 0.047(6) 0.080(7) -0.008(6) -0.017(5) 0.006(5)
C1 0.137(11) 0.065(9) 0.076(7) 0.009(7) 0.020(7) 0.003(8)
C2 0.046(5) 0.060(6) 0.048(5) 0.003(5) 0.007(4) 0.004(5)
C26 0.114(10) 0.060(8) 0.094(8) -0.028(7) -0.001(7) 0.010(7)
C3 0.087(8) 0.075(9) 0.084(8) 0.024(7) 0.008(6) -0.018(7)
C4 0.063(7) 0.048(6) 0.102(9) 0.022(6) 0.011(6) -0.003(5)
C6 0.054(6) 0.080(7) 0.063(7) -0.006(6) -0.005(5) -0.014(5)
C7 0.082(8) 0.077(9) 0.089(9) -0.009(8) -0.033(7) 0.022(8)
C8 0.042(5) 0.044(5) 0.060(5) 0.002(5) -0.002(4) -0.002(4)
C9 0.058(5) 0.044(6) 0.053(5) 0.002(4) 0.002(4) 0.001(5)
C10 0.057(7) 0.055(6) 0.074(7) 0.014(6) 0.005(5) 0.006(5)
C11 0.045(5) 0.040(5) 0.057(5) -0.014(4) -0.006(4) 0.004(4)
C12 0.055(5) 0.057(7) 0.058(5) 0.005(5) -0.013(4) 0.002(5)
C13 0.048(5) 0.050(5) 0.055(5) -0.005(4) -0.002(4) 0.010(5)
C14 0.063(7) 0.066(7) 0.063(6) 0.011(6) 0.005(5) 0.018(6)
C15 0.074(7) 0.057(6) 0.049(5) 0.001(4) 0.007(5) 0.005(6)
C16 0.044(4) 0.051(5) 0.045(4) 0.004(5) -0.004(3) 0.005(5)
C17 0.051(6) 0.050(6) 0.066(6) 0.014(5) 0.009(4) 0.002(5)
C18 0.050(5) 0.044(5) 0.054(5) -0.007(4) 0.017(5) -0.008(6)
C19 0.024(3) 0.031(4) 0.064(5) -0.008(4) 0.002(3) -0.009(3)
C20 0.043(5) 0.090(9) 0.096(9) -0.001(8) 0.009(5) -0.020(6)
C21 0.047(5) 0.062(6) 0.042(4) -0.008(5) 0.002(4) -0.002(5)
C22 0.059(6) 0.058(6) 0.072(6) -0.014(5) 0.015(6) -0.018(6)
C23 0.094(9) 0.105(12) 0.098(10) -0.023(9) -0.028(8) -0.014(9)
C24' 0.15(2) 0.079(14) 0.18(2) -0.034(17) 0.002(19) 0.038(14)
C25' 0.16(2) 0.12(3) 0.225(18) 0.01(2) 0.10(2) 0.050(16)
C24 0.15(2) 0.079(14) 0.18(2) -0.034(17) 0.002(19) 0.038(14)
C25 0.16(2) 0.12(3) 0.225(18) 0.01(2) 0.10(2) 0.050(16)

loop_
_atom_type_symbol
_atom_type_description
_atom_type_scat_dispersion_real
_atom_type_scat_dispersion_imag
_atom_type_scat_source
C C 0.0033 0.0016 'International Tables Vol C Tables 4.2.6.8 and 6.1.1.4'
H H 0.0000 0.0000 'International Tables Vol C Tables 4.2.6.8 and 6.1.1.4'
F F 0.0171 0.0103 'International Tables Vol C Tables 4.2.6.8 and 6.1.1.4'
O O 0.0106 0.0060 'International Tables Vol C Tables 4.2.6.8 and 6.1.1.4'
S S 0.1246 0.1234 'International Tables Vol C Tables 4.2.6.8 and 6.1.1.4'
Yb Yb -0.3850 5.5486 'International Tables Vol C Tables 4.2.6.8 and 6.1.1.4'

loop_
_geom_angle_atom_site_label_1
_geom_angle_atom_site_label_2
_geom_angle_atom_site_label_3
_geom_angle
O6 Yb1 O5 152.5(2)
O6 Yb1 O4 75.7(2)
O5 Yb1 O4 116.1(3)
O6 Yb1 O1 127.3(3)
O5 Yb1 O1 80.2(2)
O4 Yb1 O1 75.8(2)
O6 Yb1 O2 83.2(2)
O5 Yb1 O2 76.3(2)
O4 Yb1 O2 76.5(2)
O1 Yb1 O2 130.4(2)
O6 Yb1 O7 82.0(3)
O5 Yb1 O7 77.2(3)
O4 Yb1 O7 150.3(2)
O1 Yb1 O7 133.9(3)
O2 Yb1 O7 81.7(2)
O6 Yb1 O3 80.7(3)
O5 Yb1 O3 111.6(2)
O4 Yb1 O3 116.7(2)
O1 Yb1 O3 74.0(2)
O2 Yb1 O3 155.5(2)
O7 Yb1 O3 77.9(2)
O6 Yb1 C13 135.0(3)
O5 Yb1 C13 18.2(2)
O4 Yb1 C13 114.5(2)
O1 Yb1 C13 97.1(2)
O2 Yb1 C13 59.6(2)
O7 Yb1 C13 69.4(2)
O3 Yb1 C13 123.4(2)
O6 Yb1 C14 17.2(3)
O5 Yb1 C14 151.1(2)
O4 Yb1 C14 59.4(3)
O1 Yb1 C14 121.7(3)
O2 Yb1 C14 75.0(2)
O7 Yb1 C14 95.7(3)
O3 Yb1 C14 93.7(3)
C13 Yb1 C14 133.3(2)
C1 S3 C9 91.4(6)
C26 S2 C15 91.5(6)
C20 S1 C11 90.3(5)
C16 O1 Yb1 134.8(6)
S4 O7 Yb1 137.1(6)
C18 O2 Yb1 133.6(6)
C8 O3 Yb1 136.5(6)
C2 O4 Yb1 135.1(6)
C13 O5 Yb1 128.6(5)
C14 O6 Yb1 131.2(7)
O7 S4 C24' 113.7(9)
O7 S4 C24 115.5(19)
C24' S4 C24 87(2)
O7 S4 C25' 110(2)
C24' S4 C25' 115(2)
C24 S4 C25' 29(3)
O7 S4 C25 110.9(11)
C24' S4 C25 127.7(16)
C24 S4 C25 97(2)
C25' S4 C25 72(2)
C23 C27 C15 109.6(10)
C3 C1 S3 114.4(10)
O4 C2 C12 122.0(9)
O4 C2 C15 118.7(9)
C12 C2 C15 119.3(9)
C23 C26 S2 113.5(10)
C1 C3 C4 111.3(11)
C9 C4 C3 112.6(11)
F1 C6 F3 105.6(11)
F1 C6 F2 107.3(11)
F3 C6 F2 107.2(10)
F1 C6 C13 114.6(8)
F3 C6 C13 109.7(9)
F2 C6 C13 112.0(9)
F7 C7 F9 106.5(12)
F7 C7 F8 106.3(13)
F9 C7 F8 106.2(12)
F7 C7 C14 112.7(11)
F9 C7 C14 114.6(11)
F8 C7 C14 109.9(11)
O3 C8 C17 123.9(9)
O3 C8 C9 116.7(8)
C17 C8 C9 119.3(8)
C4 C9 C8 131.0(9)
C4 C9 S3 110.3(8)
C8 C9 S3 118.7(7)
F4 C10 F6 104.8(10)
F4 C10 F5 105.8(9)
F6 C10 F5 106.3(10)
F4 C10 C16 113.7(9)
F6 C10 C16 110.8(9)
F5 C10 C16 114.7(9)
C18 C11 C19 128.2(8)
C18 C11 S1 116.9(7)
C19 C11 S1 114.9(6)
C14 C12 C2 122.6(9)
O5 C13 C21 130.1(8)
O5 C13 C6 112.3(8)
C21 C13 C6 117.6(8)
O5 C13 Yb1 33.2(4)
C21 C13 Yb1 98.0(6)
C6 C13 Yb1 142.8(6)
O6 C14 C12 129.4(10)
O6 C14 C7 112.1(11)
C12 C14 C7 118.4(10)
O6 C14 Yb1 31.6(5)
C12 C14 Yb1 98.3(6)
C7 C14 Yb1 142.0(8)
C27 C15 C2 131.0(10)
C27 C15 S2 110.8(8)
C2 C15 S2 118.2(8)
O1 C16 C17 125.3(9)
O1 C16 C10 114.4(9)
C17 C16 C10 120.2(8)
C16 C17 C8 123.4(8)
O2 C18 C21 123.7(8)
O2 C18 C11 116.7(8)
C21 C18 C11 119.6(8)
C11 C19 C22 102.2(8)
C22 C20 S1 115.9(9)
C13 C21 C18 122.7(8)
C20 C22 C19 116.7(9)
C26 C23 C27 114.6(12)

loop_
_geom_bond_atom_site_label_1
_geom_bond_atom_site_label_2
_geom_bond_distance
Yb1 O6 2.224(6)
Yb1 O5 2.234(6)
Yb1 O4 2.235(6)
Yb1 O1 2.253(6)
Yb1 O2 2.253(5)
Yb1 O7 2.255(7)
Yb1 O3 2.264(6)
Yb1 C13 3.190(9)
Yb1 C14 3.194(11)
S3 C1 1.666(13)
S3 C9 1.699(10)
S2 C26 1.643(12)
S2 C15 1.691(11)
S1 C20 1.680(11)
S1 C11 1.704(9)
O1 C16 1.252(10)
O7 S4 1.472(8)
O2 C18 1.251(9)
O3 C8 1.235(10)
O4 C2 1.281(11)
O5 C13 1.276(10)
O6 C14 1.255(12)
F1 C6 1.277(12)
F2 C6 1.308(12)
F3 C6 1.294(13)
F4 C10 1.260(12)
F5 C10 1.309(11)
F6 C10 1.306(13)
F7 C7 1.283(16)
F8 C7 1.312(17)
F9 C7 1.301(13)
S4 C24' 1.618(17)
S4 C24 1.625(19)
S4 C25' 1.632(19)
S4 C25 1.674(17)
C27 C23 1.353(17)
C27 C15 1.424(14)
C1 C3 1.327(16)
C2 C12 1.398(13)
C2 C15 1.464(14)
C26 C23 1.333(17)
C3 C4 1.397(16)
C4 C9 1.378(13)
C6 C13 1.544(13)
C7 C14 1.544(15)
C8 C17 1.400(13)
C8 C9 1.475(13)
C10 C16 1.486(14)
C11 C18 1.484(12)
C11 C19 1.488(12)
C12 C14 1.370(15)
C13 C21 1.338(12)
C16 C17 1.374(13)
C18 C21 1.403(12)
C19 C22 1.488(13)
C20 C22 1.287(15)
